data_7125297
loop_
_publ_author_name
'Firth, Kelly F.'
'M\"obus, Juri'
'Stephan, Douglas W.'

_publ_section_title
;
 A pendant phosphorus Lewis acid: route to a palladium-benzoyl derived
 phosphorane.
;
_journal_issue 97
_journal_name_full 'Chemical communications (Cambridge, England)'
_journal_page_first 13967
_journal_page_last 13970
_journal_paper_doi 10.1039/c6cc08561j
_journal_volume 52
_journal_year 2016
_chemical_formula_moiety 'C54 H44 Br F2 P3 Pd, 1.5(C6 H6)'
_chemical_formula_sum 'C63 H53 Br F2 P3 Pd'
_chemical_formula_weight 1127.36
_space_group_crystal_system triclinic
_space_group_IT_number 2
_space_group_name_Hall '-P 1'
_space_group_name_H-M_alt 'P -1'
_symmetry_Int_Tables_number 2
_audit_creation_date 2016-08-07
_audit_creation_method
;
Olex2 1.2
(compiled 2016.02.19 svn.r3266 for OlexSys, GUI svn.r5155)
;
_audit_update_record
;
2016-10-17 deposited with the CCDC.
2016-11-10 downloaded from the CCDC.
;
_cell_angle_alpha 98.543(2)
_cell_angle_beta 90.489(2)
_cell_angle_gamma 118.142(2)
_cell_formula_units_Z 2
_cell_length_a 12.2250(5)
_cell_length_b 12.6710(5)
_cell_length_c 19.4112(8)
_cell_measurement_reflns_used 9884
_cell_measurement_temperature 150(2)
_cell_measurement_theta_max 27.53
_cell_measurement_theta_min 2.57
_cell_volume 2611.30(19)
_computing_molecular_graphics 'Olex2 (Dolomanov et al., 2009)'
_computing_publication_material 'Olex2 (Dolomanov et al., 2009)'
_computing_structure_refinement 'olex2.refine (Bourhis et al., 2015)'
_diffrn_ambient_temperature 150.02
_diffrn_measured_fraction_theta_full 0.9956
_diffrn_measured_fraction_theta_max 0.9956
_diffrn_measurement_device_type 'Bruker APEX-II CCD'
_diffrn_measurement_method '\f and \w scans'
_diffrn_radiation_type 'Mo K\a'
_diffrn_radiation_wavelength 0.71073
_diffrn_reflns_av_R_equivalents 0.0242
_diffrn_reflns_av_unetI/netI 0.0290
_diffrn_reflns_limit_h_max 15
_diffrn_reflns_limit_h_min -15
_diffrn_reflns_limit_k_max 15
_diffrn_reflns_limit_k_min -16
_diffrn_reflns_limit_l_max 25
_diffrn_reflns_limit_l_min -25
_diffrn_reflns_number 38726
_diffrn_reflns_theta_full 27.5806
_diffrn_reflns_theta_max 27.58
_diffrn_reflns_theta_min 1.85
_diffrn_standards_number 0
_exptl_absorpt_coefficient_mu 1.260
_exptl_absorpt_correction_T_max 0.7456
_exptl_absorpt_correction_T_min 0.7037
_exptl_absorpt_correction_type none
_exptl_absorpt_process_details
;
SADABS-2014/5 (Bruker,2014/5) was used for absorption correction.
wR2(int) was 0.0884 before and 0.0345 after correction.
The Ratio of minimum to maximum transmission is 0.9438.
The \l/2 correction factor is 0.00150.
;
_exptl_crystal_colour colourless
_exptl_crystal_colour_primary colourless
_exptl_crystal_density_diffrn 1.4337
_exptl_crystal_description block
_exptl_crystal_F_000 1148.4935
_exptl_crystal_size_max 0.19
_exptl_crystal_size_mid 0.17
_exptl_crystal_size_min 0.12
_refine_diff_density_max 0.4758
_refine_diff_density_min -1.1381
_refine_diff_density_rms 0.0952
_refine_ls_d_res_high 0.7675
_refine_ls_d_res_low 11.0045
_refine_ls_goodness_of_fit_ref 1.0313
_refine_ls_hydrogen_treatment constr
_refine_ls_matrix_type full
_refine_ls_number_constraints 106
_refine_ls_number_parameters 630
_refine_ls_number_reflns 12045
_refine_ls_number_restraints 0
_refine_ls_restrained_S_all 1.0313
_refine_ls_R_factor_all 0.0366
_refine_ls_R_factor_gt 0.0277
_refine_ls_shift/su_max 0.0000
_refine_ls_shift/su_mean 0.0000
_refine_ls_structure_factor_coef Fsqd
_refine_ls_weighting_details 'w=1/[\s^2^(Fo^2^)+(0.0337P)^2^+1.7868P] where P=(Fo^2^+2Fc^2^)/3'
_refine_ls_weighting_scheme calc
_refine_ls_wR_factor_gt 0.0678
_refine_ls_wR_factor_ref 0.0717
_reflns_Friedel_coverage 0.0
_reflns_limit_h_max 15
_reflns_limit_h_min -15
_reflns_limit_k_max 16
_reflns_limit_k_min -16
_reflns_limit_l_max 25
_reflns_limit_l_min 0
_reflns_number_gt 10300
_reflns_number_total 12045
_reflns_threshold_expression I>=2u(I)
_cod_data_source_file c6cc08561j2.cif
_cod_data_source_block KF002_0m
_cod_database_code 7125297
_olex2_refinement_description
;
1. Fixed Uiso
 At 1.2 times of:
  All C(H) groups
2.a Aromatic/amide H refined with riding coordinates:
 C2(H2), C3(H3), C4(H4), C5(H5), C6(H6), C8(H8), C9(H9), C10(H10), C11(H11),
 C12(H12), C14(H14), C15(H15), C16(H16), C17(H17), C18(H18), C20(H20), C21(H21),
  C22(H22), C23(H23), C26(H26), C27(H27), C28(H28), C29(H29), C30(H30),
 C32(H32), C33(H33), C34(H34), C35(H35), C36(H36), C38(H38), C39(H39), C40(H40),
  C41(H41), C42(H42), C44(H44), C45(H45), C46(H46), C47(H47), C48(H48),
 C50(H50), C51(H51), C52(H52), C53(H53), C54(H54), C55(H55), C56(H56), C57(H57),
  C58(H58), C59(H59), C60(H60), C61(H61), C62(H62), C63(H63)
;
_olex2_submission_special_instructions 'No special instructions were received'

loop_
_space_group_symop_id
_space_group_symop_operation_xyz
1 x,y,z
2 -x,-y,-z

loop_
_atom_site_label
_atom_site_type_symbol
_atom_site_fract_x
_atom_site_fract_y
_atom_site_fract_z
_atom_site_U_iso_or_equiv
_atom_site_adp_type
_atom_site_occupancy
_atom_site_refinement_flags_posn
Pd1 Pd 0.631672(13) 0.639743(13) 0.309493(7) 0.01263(4) Uani 1.000000 .
Br1 Br 0.66010(2) 0.73023(2) 0.436836(10) 0.02765(6) Uani 1.000000 .
P1 P 0.80737(5) 0.61291(5) 0.32739(2) 0.01447(10) Uani 1.000000 .
P2 P 0.72913(5) 0.74586(5) 0.13923(2) 0.01687(11) Uani 1.000000 .
P3 P 0.44224(5) 0.64026(5) 0.29256(2) 0.01391(10) Uani 1.000000 .
F1 F 0.62363(11) 0.73690(11) 0.08035(6) 0.0218(3) Uani 1.000000 .
F2 F 0.83392(11) 0.75448(11) 0.19860(6) 0.0208(2) Uani 1.000000 .
C1 C 0.88036(19) 0.56643(19) 0.25541(10) 0.0182(4) Uani 1.000000 .
C2 C 1.00424(19) 0.6356(2) 0.24313(10) 0.0222(4) Uani 1.000000 .
H2 H 1.05455(19) 0.7121(2) 0.27206(10) 0.0267(5) Uiso 1.000000 R
C3 C 1.0553(2) 0.5935(2) 0.18854(11) 0.0273(5) Uani 1.000000 .
H3 H 1.1399(2) 0.6416(2) 0.18056(11) 0.0328(6) Uiso 1.000000 R
C4 C 0.9836(2) 0.4828(2) 0.14630(12) 0.0321(5) Uani 1.000000 .
H4 H 1.0185(2) 0.4543(2) 0.10925(12) 0.0385(7) Uiso 1.000000 R
C5 C 0.8604(2) 0.4133(2) 0.15824(13) 0.0359(6) Uani 1.000000 .
H5 H 0.8106(2) 0.3369(2) 0.12915(13) 0.0431(7) Uiso 1.000000 R
C6 C 0.8090(2) 0.4543(2) 0.21233(12) 0.0293(5) Uani 1.000000 .
H6 H 0.7244(2) 0.4055(2) 0.22011(12) 0.0351(6) Uiso 1.000000 R
C7 C 0.7739(2) 0.49422(18) 0.37949(10) 0.0203(4) Uani 1.000000 .
C8 C 0.8646(2) 0.4611(2) 0.39411(13) 0.0328(5) Uani 1.000000 .
H8 H 0.9427(2) 0.4981(2) 0.37521(13) 0.0393(6) Uiso 1.000000 R
C9 C 0.8409(3) 0.3744(3) 0.43606(14) 0.0461(7) Uani 1.000000 .
H9 H 0.9034(3) 0.3533(3) 0.44650(14) 0.0553(9) Uiso 1.000000 R
C10 C 0.7265(3) 0.3189(2) 0.46271(13) 0.0469(8) Uani 1.000000 .
H10 H 0.7108(3) 0.2599(2) 0.49168(13) 0.0562(9) Uiso 1.000000 R
C11 C 0.6358(3) 0.3485(2) 0.44749(13) 0.0406(7) Uani 1.000000 .
H11 H 0.5569(3) 0.3089(2) 0.46532(13) 0.0487(8) Uiso 1.000000 R
C12 C 0.6586(2) 0.4361(2) 0.40608(11) 0.0280(5) Uani 1.000000 .
H12 H 0.5955(2) 0.4565(2) 0.39589(11) 0.0336(6) Uiso 1.000000 R
C13 C 0.93438(18) 0.75015(18) 0.37861(10) 0.0173(4) Uani 1.000000 .
C14 C 0.9665(2) 0.7565(2) 0.44849(10) 0.0246(5) Uani 1.000000 .
H14 H 0.9287(2) 0.6859(2) 0.46949(10) 0.0295(6) Uiso 1.000000 R
C15 C 1.0545(2) 0.8670(2) 0.48775(12) 0.0340(6) Uani 1.000000 .
H15 H 1.0774(2) 0.8708(2) 0.53531(12) 0.0408(7) Uiso 1.000000 R
C16 C 1.1087(2) 0.9707(2) 0.45828(13) 0.0327(6) Uani 1.000000 .
H16 H 1.1669(2) 1.0460(2) 0.48574(13) 0.0392(7) Uiso 1.000000 R
C17 C 1.0780(2) 0.9647(2) 0.38911(14) 0.0302(5) Uani 1.000000 .
H17 H 1.1162(2) 1.0358(2) 0.36852(14) 0.0362(6) Uiso 1.000000 R
C18 C 0.99169(19) 0.8554(2) 0.34907(12) 0.0243(5) Uani 1.000000 .
H18 H 0.97138(19) 0.8521(2) 0.30118(12) 0.0291(5) Uiso 1.000000 R
C19 C 0.59298(17) 0.54539(18) 0.21145(9) 0.0150(4) Uani 1.000000 .
C20 C 0.51483(19) 0.41986(18) 0.20812(10) 0.0195(4) Uani 1.000000 .
H20 H 0.48960(19) 0.38918(18) 0.25031(10) 0.0234(5) Uiso 1.000000 R
C21 C 0.4736(2) 0.3396(2) 0.14490(11) 0.0240(5) Uani 1.000000 .
H21 H 0.4218(2) 0.2552(2) 0.14420(11) 0.0288(5) Uiso 1.000000 R
C22 C 0.5082(2) 0.3830(2) 0.08300(10) 0.0249(5) Uani 1.000000 .
H22 H 0.4812(2) 0.3286(2) 0.03960(10) 0.0299(6) Uiso 1.000000 R
C23 C 0.58230(19) 0.5064(2) 0.08477(10) 0.0206(4) Uani 1.000000 .
H23 H 0.60403(19) 0.5364(2) 0.04211(10) 0.0247(5) Uiso 1.000000 R
C24 C 0.62614(18) 0.58831(18) 0.14855(10) 0.0164(4) Uani 1.000000 .
C25 C 0.83691(19) 0.7633(2) 0.07168(10) 0.0229(4) Uani 1.000000 .
C26 C 0.8397(3) 0.8245(2) 0.01736(13) 0.0359(6) Uani 1.000000 .
H26 H 0.7849(3) 0.8579(2) 0.01490(13) 0.0431(7) Uiso 1.000000 R
C27 C 0.9224(3) 0.8368(3) -0.03329(14) 0.0485(7) Uani 1.000000 .
H27 H 0.9254(3) 0.8804(3) -0.06966(14) 0.0581(9) Uiso 1.000000 R
C28 C 0.9997(3) 0.7865(3) -0.03121(14) 0.0440(7) Uani 1.000000 .
H28 H 1.0555(3) 0.7947(3) -0.06633(14) 0.0528(8) Uiso 1.000000 R
C29 C 0.9968(2) 0.7243(3) 0.02157(13) 0.0389(6) Uani 1.000000 .
H29 H 1.0499(2) 0.6889(3) 0.02267(13) 0.0467(7) Uiso 1.000000 R
C30 C 0.9160(2) 0.7131(2) 0.07340(11) 0.0286(5) Uani 1.000000 .
H30 H 0.9150(2) 0.6709(2) 0.11016(11) 0.0343(6) Uiso 1.000000 R
C31 C 0.73714(19) 0.88548(19) 0.18783(10) 0.0197(4) Uani 1.000000 .
C32 C 0.6970(2) 0.9543(2) 0.15558(12) 0.0324(5) Uani 1.000000 .
H32 H 0.6610(2) 0.9262(2) 0.10856(12) 0.0389(6) Uiso 1.000000 R
C33 C 0.7090(3) 1.0626(2) 0.19111(14) 0.0406(6) Uani 1.000000 .
H33 H 0.6815(3) 1.1081(2) 0.16809(14) 0.0487(8) Uiso 1.000000 R
C34 C 0.7604(2) 1.1057(2) 0.25948(14) 0.0361(6) Uani 1.000000 .
H34 H 0.7688(2) 1.1804(2) 0.28356(14) 0.0433(7) Uiso 1.000000 R
C35 C 0.7992(2) 1.0385(2) 0.29217(13) 0.0367(6) Uani 1.000000 .
H35 H 0.8342(2) 1.0670(2) 0.33937(13) 0.0440(7) Uiso 1.000000 R
C36 C 0.7878(2) 0.9294(2) 0.25713(12) 0.0283(5) Uani 1.000000 .
H36 H 0.8149(2) 0.8842(2) 0.28072(12) 0.0340(6) Uiso 1.000000 R
C37 C 0.38797(18) 0.63688(19) 0.20367(10) 0.0179(4) Uani 1.000000 .
C38 C 0.33161(19) 0.5294(2) 0.15455(10) 0.0230(4) Uani 1.000000 .
H38 H 0.31944(19) 0.4553(2) 0.16719(10) 0.0275(5) Uiso 1.000000 R
C39 C 0.2932(2) 0.5310(2) 0.08702(11) 0.0303(5) Uani 1.000000 .
H39 H 0.2535(2) 0.4576(2) 0.05404(11) 0.0364(6) Uiso 1.000000 R
C40 C 0.3128(2) 0.6389(3) 0.06790(12) 0.0353(6) Uani 1.000000 .
H40 H 0.2866(2) 0.6396(3) 0.02185(12) 0.0424(7) Uiso 1.000000 R
C41 C 0.3705(2) 0.7456(3) 0.11563(12) 0.0335(6) Uani 1.000000 .
H41 H 0.3850(2) 0.8199(3) 0.10220(12) 0.0402(7) Uiso 1.000000 R
C42 C 0.4074(2) 0.7447(2) 0.18346(11) 0.0238(4) Uani 1.000000 .
H42 H 0.4463(2) 0.8184(2) 0.21622(11) 0.0285(5) Uiso 1.000000 R
C43 C 0.31651(18) 0.50787(18) 0.32117(10) 0.0178(4) Uani 1.000000 .
C44 C 0.3408(2) 0.4717(2) 0.38128(10) 0.0232(4) Uani 1.000000 .
H44 H 0.4227(2) 0.5122(2) 0.40415(10) 0.0278(5) Uiso 1.000000 R
C45 C 0.2467(2) 0.3773(2) 0.40813(12) 0.0323(5) Uani 1.000000 .
H45 H 0.2640(2) 0.3537(2) 0.44937(12) 0.0387(6) Uiso 1.000000 R
C46 C 0.1278(2) 0.3175(2) 0.37470(13) 0.0368(6) Uani 1.000000 .
H46 H 0.0637(2) 0.2517(2) 0.39244(13) 0.0442(7) Uiso 1.000000 R
C47 C 0.1020(2) 0.3532(2) 0.31569(13) 0.0343(6) Uani 1.000000 .
H47 H 0.0198(2) 0.3124(2) 0.29326(13) 0.0412(7) Uiso 1.000000 R
C48 C 0.1948(2) 0.4479(2) 0.28893(11) 0.0255(5) Uani 1.000000 .
H48 H 0.1760(2) 0.4724(2) 0.24849(11) 0.0305(6) Uiso 1.000000 R
C49 C 0.42612(19) 0.76587(18) 0.34159(10) 0.0181(4) Uani 1.000000 .
C50 C 0.5292(2) 0.8767(2) 0.36518(14) 0.0340(6) Uani 1.000000 .
H50 H 0.6102(2) 0.8866(2) 0.35850(14) 0.0408(7) Uiso 1.000000 R
C51 C 0.5154(3) 0.9740(2) 0.39871(16) 0.0456(7) Uani 1.000000 .
H51 H 0.5870(3) 1.0501(2) 0.41463(16) 0.0547(8) Uiso 1.000000 R
C52 C 0.3991(3) 0.9608(2) 0.40894(13) 0.0373(6) Uani 1.000000 .
H52 H 0.3901(3) 1.0276(2) 0.43193(13) 0.0447(7) Uiso 1.000000 R
C53 C 0.2955(2) 0.8507(2) 0.38582(12) 0.0331(5) Uani 1.000000 .
H53 H 0.2148(2) 0.8413(2) 0.39287(12) 0.0397(7) Uiso 1.000000 R
C54 C 0.3085(2) 0.7534(2) 0.35230(11) 0.0257(5) Uani 1.000000 .
H54 H 0.2365(2) 0.6776(2) 0.33648(11) 0.0308(6) Uiso 1.000000 R
C55 C 1.1449(3) 0.9948(3) 0.18303(19) 0.0638(9) Uani 1.000000 .
H55 H 1.0706(3) 0.9496(3) 0.15255(19) 0.0765(11) Uiso 1.000000 R
C56 C 1.2263(4) 0.9510(3) 0.18696(18) 0.0631(9) Uani 1.000000 .
H56 H 1.2097(4) 0.8765(3) 0.15843(18) 0.0757(11) Uiso 1.000000 R
C57 C 1.3319(4) 1.0136(3) 0.2317(2) 0.0699(10) Uani 1.000000 .
H57 H 1.3881(4) 0.9819(3) 0.2349(2) 0.0839(13) Uiso 1.000000 R
C58 C 1.3573(4) 1.1230(3) 0.27244(16) 0.0617(9) Uani 1.000000 .
H58 H 1.4305(4) 1.1675(3) 0.30380(16) 0.0740(11) Uiso 1.000000 R
C59 C 1.1681(3) 1.1012(3) 0.2216(2) 0.0649(10) Uani 1.000000 .
H59 H 1.1108(3) 1.1314(3) 0.2179(2) 0.0779(12) Uiso 1.000000 R
C60 C 1.2734(4) 1.1661(3) 0.26636(18) 0.0616(10) Uani 1.000000 .
H60 H 1.2893(4) 1.2415(3) 0.29353(18) 0.0739(12) Uiso 1.000000 R
C61 C 0.6261(3) 0.0736(3) 0.01226(14) 0.0412(6) Uani 1.000000 .
H61 H 0.7136(3) 0.1245(3) 0.02074(14) 0.0495(8) Uiso 1.000000 R
C62 C 0.5795(3) -0.0363(3) -0.03197(13) 0.0409(6) Uani 1.000000 .
H62 H 0.6349(3) -0.0609(3) -0.05396(13) 0.0491(8) Uiso 1.000000 R
C63 C 0.5467(3) 0.1106(3) 0.04445(14) 0.0427(7) Uani 1.000000 .
H63 H 0.5791(3) 0.1867(3) 0.07492(14) 0.0512(8) Uiso 1.000000 R

loop_
_atom_site_aniso_label
_atom_site_aniso_U_11
_atom_site_aniso_U_22
_atom_site_aniso_U_33
_atom_site_aniso_U_12
_atom_site_aniso_U_13
_atom_site_aniso_U_23
Pd1 0.01155(7) 0.01562(8) 0.01029(7) 0.00656(6) 0.00079(5) 0.00076(5)
Br1 0.02379(12) 0.03712(13) 0.01769(10) 0.01392(10) -0.00151(8) -0.00528(9)
P1 0.0122(2) 0.0165(2) 0.0146(2) 0.0069(2) 0.00081(18) 0.00203(18)
P2 0.0156(2) 0.0225(3) 0.0132(2) 0.0090(2) 0.00162(18) 0.00514(19)
P3 0.0129(2) 0.0161(2) 0.0132(2) 0.0074(2) 0.00143(18) 0.00220(18)
F1 0.0229(6) 0.0274(7) 0.0169(5) 0.0135(5) -0.0021(5) 0.0042(5)
F2 0.0182(6) 0.0266(7) 0.0186(5) 0.0108(5) -0.0004(5) 0.0063(5)
C1 0.0177(10) 0.0244(11) 0.0175(9) 0.0142(9) 0.0011(7) 0.0032(8)
C2 0.0190(10) 0.0285(12) 0.0195(9) 0.0123(9) 0.0005(8) 0.0017(8)
C3 0.0205(11) 0.0423(14) 0.0256(10) 0.0197(11) 0.0065(9) 0.0070(10)
C4 0.0344(13) 0.0474(15) 0.0249(11) 0.0300(12) 0.0049(10) -0.0011(10)
C5 0.0341(14) 0.0330(14) 0.0371(13) 0.0185(12) 0.0002(11) -0.0122(10)
C6 0.0209(11) 0.0268(12) 0.0362(12) 0.0106(10) 0.0048(9) -0.0027(10)
C7 0.0248(11) 0.0172(10) 0.0174(9) 0.0091(9) -0.0004(8) 0.0021(7)
C8 0.0346(13) 0.0342(14) 0.0365(12) 0.0204(12) 0.0006(10) 0.0118(10)
C9 0.068(2) 0.0418(16) 0.0421(15) 0.0364(16) -0.0057(14) 0.0126(12)
C10 0.088(2) 0.0255(13) 0.0278(12) 0.0258(15) 0.0048(14) 0.0104(10)
C11 0.0550(17) 0.0238(13) 0.0335(13) 0.0097(12) 0.0174(12) 0.0094(10)
C12 0.0308(12) 0.0210(11) 0.0268(11) 0.0081(10) 0.0074(9) 0.0040(9)
C13 0.0110(9) 0.0197(10) 0.0207(9) 0.0083(8) 0.0007(7) -0.0014(8)
C14 0.0188(10) 0.0289(12) 0.0178(9) 0.0054(9) 0.0046(8) 0.0012(8)
C15 0.0254(12) 0.0415(15) 0.0198(10) 0.0079(11) 0.0027(9) -0.0098(10)
C16 0.0185(11) 0.0256(12) 0.0426(13) 0.0067(10) 0.0048(10) -0.0130(10)
C17 0.0197(11) 0.0181(11) 0.0531(15) 0.0095(9) 0.0045(10) 0.0050(10)
C18 0.0185(10) 0.0227(11) 0.0338(11) 0.0114(9) -0.0008(9) 0.0061(9)
C19 0.0135(9) 0.0190(10) 0.0140(8) 0.0095(8) 0.0002(7) 0.0005(7)
C20 0.0230(11) 0.0197(10) 0.0154(9) 0.0100(9) 0.0019(8) 0.0024(8)
C21 0.0265(11) 0.0175(10) 0.0229(10) 0.0080(9) -0.0008(9) -0.0021(8)
C22 0.0300(12) 0.0273(12) 0.0165(9) 0.0156(10) -0.0012(8) -0.0053(8)
C23 0.0230(10) 0.0286(11) 0.0120(8) 0.0141(9) 0.0035(8) 0.0025(8)
C24 0.0150(9) 0.0212(10) 0.0150(9) 0.0106(8) 0.0018(7) 0.0017(7)
C25 0.0191(10) 0.0257(11) 0.0195(9) 0.0070(9) 0.0036(8) 0.0042(8)
C26 0.0430(15) 0.0437(15) 0.0311(12) 0.0250(13) 0.0172(11) 0.0189(11)
C27 0.0610(19) 0.0539(18) 0.0365(14) 0.0271(16) 0.0278(14) 0.0251(13)
C28 0.0348(14) 0.0505(17) 0.0371(14) 0.0125(13) 0.0220(12) 0.0064(12)
C29 0.0269(13) 0.0536(17) 0.0336(13) 0.0196(12) 0.0079(10) -0.0016(12)
C30 0.0260(12) 0.0377(13) 0.0229(10) 0.0167(11) 0.0017(9) 0.0025(9)
C31 0.0156(10) 0.0191(10) 0.0210(9) 0.0052(8) 0.0032(8) 0.0051(8)
C32 0.0433(15) 0.0293(13) 0.0268(11) 0.0187(12) -0.0030(10) 0.0065(9)
C33 0.0564(18) 0.0276(13) 0.0428(14) 0.0236(13) -0.0020(13) 0.0082(11)
C34 0.0376(14) 0.0208(12) 0.0429(14) 0.0100(11) 0.0040(11) -0.0001(10)
C35 0.0369(14) 0.0330(14) 0.0313(12) 0.0129(12) -0.0073(11) -0.0060(10)
C36 0.0283(12) 0.0298(12) 0.0258(11) 0.0141(10) -0.0034(9) 0.0016(9)
C37 0.0128(9) 0.0290(11) 0.0157(9) 0.0128(9) 0.0033(7) 0.0049(8)
C38 0.0184(10) 0.0322(12) 0.0200(9) 0.0144(9) 0.0013(8) 0.0011(8)
C39 0.0216(11) 0.0516(16) 0.0170(10) 0.0191(11) 0.0001(8) -0.0021(10)
C40 0.0320(13) 0.0683(19) 0.0177(10) 0.0316(13) 0.0061(9) 0.0148(11)
C41 0.0368(14) 0.0526(16) 0.0274(11) 0.0302(13) 0.0131(10) 0.0221(11)
C42 0.0239(11) 0.0316(12) 0.0217(10) 0.0163(10) 0.0078(8) 0.0103(9)
C43 0.0155(10) 0.0185(10) 0.0189(9) 0.0077(8) 0.0043(7) 0.0028(7)
C44 0.0225(11) 0.0270(12) 0.0188(9) 0.0106(9) 0.0021(8) 0.0045(8)
C45 0.0375(14) 0.0341(13) 0.0235(11) 0.0135(11) 0.0092(10) 0.0128(10)
C46 0.0308(13) 0.0310(13) 0.0374(13) 0.0033(11) 0.0131(11) 0.0137(11)
C47 0.0187(11) 0.0336(14) 0.0380(13) 0.0017(10) 0.0031(10) 0.0080(10)
C48 0.0178(10) 0.0290(12) 0.0270(11) 0.0084(9) 0.0015(8) 0.0074(9)
C49 0.0222(10) 0.0207(10) 0.0160(9) 0.0139(9) 0.0028(8) 0.0033(7)
C50 0.0267(12) 0.0226(12) 0.0500(15) 0.0118(10) 0.0037(11) -0.0014(10)
C51 0.0434(16) 0.0221(13) 0.0637(18) 0.0143(12) -0.0036(14) -0.0092(12)
C52 0.0565(17) 0.0333(14) 0.0343(13) 0.0339(13) 0.0028(12) -0.0027(10)
C53 0.0386(14) 0.0437(15) 0.0314(12) 0.0326(13) 0.0064(10) 0.0022(10)
C54 0.0241(11) 0.0291(12) 0.0279(11) 0.0172(10) 0.0020(9) 0.0011(9)
C55 0.061(2) 0.047(2) 0.066(2) 0.0135(17) 0.0103(17) 0.0048(16)
C56 0.091(3) 0.0362(17) 0.0564(19) 0.0285(19) 0.0051(19) -0.0024(14)
C57 0.101(3) 0.056(2) 0.073(2) 0.052(2) 0.004(2) 0.0165(18)
C58 0.070(2) 0.050(2) 0.0418(16) 0.0086(18) 0.0021(16) 0.0144(14)
C59 0.054(2) 0.048(2) 0.091(3) 0.0212(17) 0.026(2) 0.0153(19)
C60 0.078(2) 0.0313(16) 0.064(2) 0.0176(17) 0.0367(19) 0.0050(14)
C61 0.0427(16) 0.0425(16) 0.0423(14) 0.0212(13) 0.0008(12) 0.0154(12)
C62 0.0601(19) 0.0504(17) 0.0318(13) 0.0408(15) 0.0089(12) 0.0123(12)
C63 0.0615(19) 0.0359(15) 0.0361(13) 0.0288(15) -0.0045(13) 0.0033(11)

loop_
_atom_type_symbol
_atom_type_scat_dispersion_real
_atom_type_scat_dispersion_imag
_atom_type_scat_Cromer_Mann_a1
_atom_type_scat_Cromer_Mann_a2
_atom_type_scat_Cromer_Mann_a3
_atom_type_scat_Cromer_Mann_a4
_atom_type_scat_Cromer_Mann_b1
_atom_type_scat_Cromer_Mann_b2
_atom_type_scat_Cromer_Mann_b3
_atom_type_scat_Cromer_Mann_b4
_atom_type_scat_Cromer_Mann_c
_atom_type_scat_source
_atom_type_scat_dispersion_source
C 0.00347 0.00161 2.31000 1.02000 1.58860 0.86500 20.84390 10.20750 0.56870 51.65120 0.215599998832 'International Tables Volume C Table 6.1.1.4 (pp. 500-502)' 'Henke, Gullikson and Davis, At. Data and Nucl. Data Tables, 1993, 54, 2'
Br -0.28346 2.55990 17.17890 5.23580 5.63770 3.98510 2.17230 16.57960 0.26090 41.43280 2.95569992065 'International Tables Volume C Table 6.1.1.4 (pp. 500-502)' 'Henke, Gullikson and Davis, At. Data and Nucl. Data Tables, 1993, 54, 2'
F 0.01794 0.01033 3.53920 2.64120 1.51700 1.02430 10.28250 4.29440 0.26150 26.14760 0.277599990368 'International Tables Volume C Table 6.1.1.4 (pp. 500-502)' 'Henke, Gullikson and Davis, At. Data and Nucl. Data Tables, 1993, 54, 2'
H 0.00000 0.00000 0.49300 0.32291 0.14019 0.04081 10.51090 26.12570 3.14236 57.79970 0.0030380000826 'International Tables Volume C Table 6.1.1.4 (pp. 500-502)' 'Henke, Gullikson and Davis, At. Data and Nucl. Data Tables, 1993, 54, 2'
P 0.10434 0.09671 6.43450 4.17910 1.78000 1.49080 1.90670 27.15700 0.52600 68.16450 1.11489999294 'International Tables Volume C Table 6.1.1.4 (pp. 500-502)' 'Henke, Gullikson and Davis, At. Data and Nucl. Data Tables, 1993, 54, 2'
Pd -0.98845 1.01473 19.33190 15.50170 5.29537 0.60584 0.69866 7.98929 25.20520 76.89860 5.26593017578 'International Tables Volume C Table 6.1.1.4 (pp. 500-502)' 'Henke, Gullikson and Davis, At. Data and Nucl. Data Tables, 1993, 54, 2'

loop_
_geom_angle_atom_site_label_1
_geom_angle_atom_site_label_2
_geom_angle_atom_site_label_3
_geom_angle
_geom_angle_site_symmetry_1
_geom_angle_site_symmetry_3
P1 Pd1 Br1 88.754(13) . .
P3 Pd1 Br1 92.488(13) . .
P3 Pd1 P1 172.738(19) . .
C19 Pd1 Br1 172.13(6) . .
C19 Pd1 P1 91.61(5) . .
C19 Pd1 P3 86.19(5) . .
C1 P1 Pd1 122.95(6) . .
C7 P1 Pd1 111.17(7) . .
C7 P1 C1 100.47(9) . .
C13 P1 Pd1 110.58(6) . .
C13 P1 C1 105.04(9) . .
C13 P1 C7 104.89(9) . .
F2 P2 F1 179.57(7) . .
C24 P2 F1 89.71(8) . .
C24 P2 F2 90.04(8) . .
C25 P2 F1 90.14(8) . .
C25 P2 F2 90.29(8) . .
C25 P2 C24 114.29(9) . .
C31 P2 F1 89.93(8) . .
C31 P2 F2 89.95(8) . .
C31 P2 C24 128.73(9) . .
C31 P2 C25 116.98(10) . .
C37 P3 Pd1 118.18(6) . .
C43 P3 Pd1 109.99(7) . .
C43 P3 C37 105.04(9) . .
C49 P3 Pd1 117.77(7) . .
C49 P3 C37 101.56(9) . .
C49 P3 C43 102.49(9) . .
C2 C1 P1 123.29(15) . .
C6 C1 P1 118.22(16) . .
C6 C1 C2 118.46(19) . .
H2 C2 C1 119.75(12) . .
C3 C2 C1 120.5(2) . .
C3 C2 H2 119.75(13) . .
H3 C3 C2 119.78(13) . .
C4 C3 C2 120.4(2) . .
C4 C3 H3 119.78(13) . .
H4 C4 C3 120.28(13) . .
C5 C4 C3 119.4(2) . .
C5 C4 H4 120.28(13) . .
H5 C5 C4 119.72(13) . .
C6 C5 C4 120.6(2) . .
C6 C5 H5 119.72(14) . .
C5 C6 C1 120.6(2) . .
H6 C6 C1 119.69(13) . .
H6 C6 C5 119.69(14) . .
C8 C7 P1 120.35(17) . .
C12 C7 P1 120.83(17) . .
C12 C7 C8 118.8(2) . .
H8 C8 C7 119.83(14) . .
C9 C8 C7 120.3(2) . .
C9 C8 H8 119.83(17) . .
H9 C9 C8 119.98(17) . .
C10 C9 C8 120.0(3) . .
C10 C9 H9 119.98(16) . .
H10 C10 C9 119.87(16) . .
C11 C10 C9 120.3(2) . .
C11 C10 H10 119.87(16) . .
H11 C11 C10 119.84(16) . .
C12 C11 C10 120.3(3) . .
C12 C11 H11 119.84(16) . .
C11 C12 C7 120.2(2) . .
H12 C12 C7 119.89(13) . .
H12 C12 C11 119.89(16) . .
C14 C13 P1 121.73(16) . .
C18 C13 P1 119.04(15) . .
C18 C13 C14 118.86(19) . .
H14 C14 C13 120.09(13) . .
C15 C14 C13 119.8(2) . .
C15 C14 H14 120.09(14) . .
H15 C15 C14 119.64(14) . .
C16 C15 C14 120.7(2) . .
C16 C15 H15 119.64(13) . .
H16 C16 C15 120.16(13) . .
C17 C16 C15 119.7(2) . .
C17 C16 H16 120.16(14) . .
H17 C17 C16 119.81(14) . .
C18 C17 C16 120.4(2) . .
C18 C17 H17 119.81(14) . .
C17 C18 C13 120.5(2) . .
H18 C18 C13 119.74(12) . .
H18 C18 C17 119.74(14) . .
C20 C19 Pd1 112.97(14) . .
C24 C19 Pd1 129.06(15) . .
C24 C19 C20 117.83(17) . .
H20 C20 C19 119.08(11) . .
C21 C20 C19 121.85(19) . .
C21 C20 H20 119.08(13) . .
H21 C21 C20 120.11(13) . .
C22 C21 C20 119.8(2) . .
C22 C21 H21 120.11(12) . .
H22 C22 C21 120.27(12) . .
C23 C22 C21 119.46(18) . .
C23 C22 H22 120.27(12) . .
H23 C23 C22 119.37(12) . .
C24 C23 C22 121.25(19) . .
C24 C23 H23 119.37(12) . .
C19 C24 P2 126.07(14) . .
C23 C24 P2 114.10(15) . .
C23 C24 C19 119.80(19) . .
C26 C25 P2 121.03(18) . .
C30 C25 P2 120.03(17) . .
C30 C25 C26 118.9(2) . .
H26 C26 C25 119.98(14) . .
C27 C26 C25 120.0(2) . .
C27 C26 H26 119.98(17) . .
H27 C27 C26 119.75(17) . .
C28 C27 C26 120.5(3) . .
C28 C27 H27 119.75(15) . .
H28 C28 C27 119.95(15) . .
C29 C28 C27 120.1(2) . .
C29 C28 H28 119.95(16) . .
H29 C29 C28 119.96(16) . .
C30 C29 C28 120.1(3) . .
C30 C29 H29 119.96(16) . .
C29 C30 C25 120.3(2) . .
H30 C30 C25 119.83(13) . .
H30 C30 C29 119.83(16) . .
C32 C31 P2 120.97(16) . .
C36 C31 P2 121.44(17) . .
C36 C31 C32 117.5(2) . .
H32 C32 C31 119.55(13) . .
C33 C32 C31 120.9(2) . .
C33 C32 H32 119.55(15) . .
H33 C33 C32 119.49(15) . .
C34 C33 C32 121.0(2) . .
C34 C33 H33 119.49(15) . .
H34 C34 C33 120.61(15) . .
C35 C34 C33 118.8(2) . .
C35 C34 H34 120.61(14) . .
H35 C35 C34 119.55(14) . .
C36 C35 C34 120.9(2) . .
C36 C35 H35 119.55(14) . .
C35 C36 C31 120.8(2) . .
H36 C36 C31 119.58(13) . .
H36 C36 C35 119.58(14) . .
C38 C37 P3 121.83(16) . .
C42 C37 P3 119.22(16) . .
C42 C37 C38 118.91(19) . .
H38 C38 C37 119.97(12) . .
C39 C38 C37 120.1(2) . .
C39 C38 H38 119.97(15) . .
H39 C39 C38 119.88(15) . .
C40 C39 C38 120.2(2) . .
C40 C39 H39 119.88(13) . .
H40 C40 C39 119.99(13) . .
C41 C40 C39 120.0(2) . .
C41 C40 H40 119.99(14) . .
H41 C41 C40 119.91(14) . .
C42 C41 C40 120.2(2) . .
C42 C41 H41 119.91(15) . .
C41 C42 C37 120.6(2) . .
H42 C42 C37 119.72(12) . .
H42 C42 C41 119.72(15) . .
C44 C43 P3 118.25(15) . .
C48 C43 P3 122.94(16) . .
C48 C43 C44 118.59(19) . .
H44 C44 C43 119.63(12) . .
C45 C44 C43 120.7(2) . .
C45 C44 H44 119.63(13) . .
H45 C45 C44 120.11(13) . .
C46 C45 C44 119.8(2) . .
C46 C45 H45 120.11(14) . .
H46 C46 C45 119.91(14) . .
C47 C46 C45 120.2(2) . .
C47 C46 H46 119.91(14) . .
H47 C47 C46 119.78(14) . .
C48 C47 C46 120.4(2) . .
C48 C47 H47 119.78(14) . .
C47 C48 C43 120.3(2) . .
H48 C48 C43 119.87(12) . .
H48 C48 C47 119.87(14) . .
C50 C49 P3 120.87(16) . .
C54 C49 P3 120.29(16) . .
C54 C49 C50 118.7(2) . .
H50 C50 C49 119.81(13) . .
C51 C50 C49 120.4(2) . .
C51 C50 H50 119.81(16) . .
H51 C51 C50 119.78(16) . .
C52 C51 C50 120.4(2) . .
C52 C51 H51 119.78(15) . .
H52 C52 C51 120.11(15) . .
C53 C52 C51 119.8(2) . .
C53 C52 H52 120.11(14) . .
H53 C53 C52 119.94(14) . .
C54 C53 C52 120.1(2) . .
C54 C53 H53 119.94(15) . .
C53 C54 C49 120.6(2) . .
H54 C54 C49 119.72(12) . .
H54 C54 C53 119.72(15) . .
C56 C55 H55 119.6(2) . .
C59 C55 H55 119.6(2) . .
C59 C55 C56 120.7(4) . .
H56 C56 C55 119.9(2) . .
C57 C56 C55 120.3(3) . .
C57 C56 H56 119.9(2) . .
H57 C57 C56 120.0(2) . .
C58 C57 C56 120.0(4) . .
C58 C57 H57 120.0(2) . .
H58 C58 C57 120.9(2) . .
C60 C58 C57 118.3(3) . .
C60 C58 H58 120.9(2) . .
H59 C59 C55 119.9(2) . .
C60 C59 C55 120.3(4) . .
C60 C59 H59 119.9(2) . .
C59 C60 C58 120.5(3) . .
H60 C60 C58 119.8(2) . .
H60 C60 C59 119.8(2) . .
C62 C61 H61 119.74(18) . .
C63 C61 H61 119.74(17) . .
C63 C61 C62 120.5(3) . .
H62 C62 C61 119.90(18) . .
C63 C62 C61 120.2(3) 2_655 .
C63 C62 H62 119.90(16) 2_655 .
C62 C63 C61 119.3(3) 2_655 .
H63 C63 C61 120.36(17) . .
H63 C63 C62 120.36(16) . 2_655

loop_
_geom_bond_atom_site_label_1
_geom_bond_atom_site_label_2
_geom_bond_distance
_geom_bond_site_symmetry_2
Pd1 Br1 2.5126(3) .
Pd1 P1 2.3582(5) .
Pd1 P3 2.3394(5) .
Pd1 C19 2.0126(18) .
P1 C1 1.835(2) .
P1 C7 1.825(2) .
P1 C13 1.827(2) .
P2 F1 1.6675(12) .
P2 F2 1.6692(12) .
P2 C24 1.828(2) .
P2 C25 1.829(2) .
P2 C31 1.835(2) .
P3 C37 1.8306(19) .
P3 C43 1.829(2) .
P3 C49 1.824(2) .
C1 C2 1.391(3) .
C1 C6 1.395(3) .
C2 H2 0.9500 .
C2 C3 1.398(3) .
C3 H3 0.9500 .
C3 C4 1.376(3) .
C4 H4 0.9500 .
C4 C5 1.383(4) .
C5 H5 0.9500 .
C5 C6 1.387(3) .
C6 H6 0.9500 .
C7 C8 1.398(3) .
C7 C12 1.393(3) .
C8 H8 0.9500 .
C8 C9 1.386(4) .
C9 H9 0.9500 .
C9 C10 1.382(4) .
C10 H10 0.9500 .
C10 C11 1.371(4) .
C11 H11 0.9500 .
C11 C12 1.391(3) .
C12 H12 0.9500 .
C13 C14 1.389(3) .
C13 C18 1.397(3) .
C14 H14 0.9500 .
C14 C15 1.395(3) .
C15 H15 0.9500 .
C15 C16 1.380(4) .
C16 H16 0.9500 .
C16 C17 1.372(4) .
C17 H17 0.9500 .
C17 C18 1.387(3) .
C18 H18 0.9500 .
C19 C20 1.408(3) .
C19 C24 1.396(3) .
C20 H20 0.9500 .
C20 C21 1.389(3) .
C21 H21 0.9500 .
C21 C22 1.382(3) .
C22 H22 0.9500 .
C22 C23 1.383(3) .
C23 H23 0.9500 .
C23 C24 1.407(3) .
C25 C26 1.390(3) .
C25 C30 1.388(3) .
C26 H26 0.9500 .
C26 C27 1.388(4) .
C27 H27 0.9500 .
C27 C28 1.369(4) .
C28 H28 0.9500 .
C28 C29 1.373(4) .
C29 H29 0.9500 .
C29 C30 1.391(3) .
C30 H30 0.9500 .
C31 C32 1.398(3) .
C31 C36 1.393(3) .
C32 H32 0.9500 .
C32 C33 1.381(3) .
C33 H33 0.9500 .
C33 C34 1.379(4) .
C34 H34 0.9500 .
C34 C35 1.374(4) .
C35 H35 0.9500 .
C35 C36 1.390(3) .
C36 H36 0.9500 .
C37 C38 1.398(3) .
C37 C42 1.389(3) .
C38 H38 0.9500 .
C38 C39 1.395(3) .
C39 H39 0.9500 .
C39 C40 1.381(4) .
C40 H40 0.9500 .
C40 C41 1.378(4) .
C41 H41 0.9500 .
C41 C42 1.392(3) .
C42 H42 0.9500 .
C43 C44 1.393(3) .
C43 C48 1.400(3) .
C44 H44 0.9500 .
C44 C45 1.387(3) .
C45 H45 0.9500 .
C45 C46 1.381(4) .
C46 H46 0.9500 .
C46 C47 1.378(4) .
C47 H47 0.9500 .
C47 C48 1.381(3) .
C48 H48 0.9500 .
C49 C50 1.378(3) .
C49 C54 1.392(3) .
C50 H50 0.9500 .
C50 C51 1.390(3) .
C51 H51 0.9500 .
C51 C52 1.371(4) .
C52 H52 0.9500 .
C52 C53 1.375(4) .
C53 H53 0.9500 .
C53 C54 1.384(3) .
C54 H54 0.9500 .
C55 H55 0.9500 .
C55 C56 1.355(5) .
C55 C59 1.339(5) .
C56 H56 0.9500 .
C56 C57 1.365(5) .
C57 H57 0.9500 .
C57 C58 1.382(5) .
C58 H58 0.9500 .
C58 C60 1.381(5) .
C59 H59 0.9500 .
C59 C60 1.363(5) .
C60 H60 0.9500 .
C61 H61 0.9500 .
C61 C62 1.375(4) .
C61 C63 1.381(4) .
C62 H62 0.9500 .
C62 C63 1.372(4) 2_655
C63 H63 0.9500 .
